data_7101710
loop_
_publ_author_name
'Betson, Mark S'
'Bracegirdle, Ann'
'Clayden, Jonathan'
'Helliwell, Madeleine'
'Lund, Andrew'
'Pickworth, Mark'
'Snape, Timothy J'
'Worrall, Christopher P'

_publ_section_title
;
 Achieving conformational control over C-C, C-N and C-O bonds in
 biaryls, N,N'-diarylureas and diaryl ethers: advantages of a relay
 axis.
;
_journal_issue 7
_journal_name_full 'Chemical communications (Cambridge, England)'
_journal_page_first 754
_journal_page_last 756
_journal_paper_doi 10.1039/b614618j
_journal_year 2007
_chemical_absolute_configuration syn
_chemical_formula_sum 'C33 H42 N4 O3'
_chemical_formula_weight 542.71
_chemical_name_systematic
;
?
;
_space_group_IT_number 19
_symmetry_cell_setting orthorhombic
_symmetry_space_group_name_Hall 'P 2ac 2ab'
_symmetry_space_group_name_H-M 'P 21 21 21'
_atom_sites_solution_hydrogens geom
_atom_sites_solution_primary direct
_atom_sites_solution_secondary difmap
_audit_creation_method SHELXL-97
_cell_angle_alpha 90.00
_cell_angle_beta 90.00
_cell_angle_gamma 90.00
_cell_formula_units_Z 4
_cell_length_a 9.5280(5)
_cell_length_b 15.8200(8)
_cell_length_c 20.1410(10)
_cell_measurement_reflns_used 9457
_cell_measurement_temperature 100(2)
_cell_measurement_theta_max 28.21
_cell_measurement_theta_min 2.36
_cell_volume 3035.9(3)
_computing_cell_refinement 'Bruker SMART'
_computing_data_collection 'Bruker SMART'
_computing_data_reduction 'Bruker SAINT'
_computing_molecular_graphics 'Bruker SHELXTL'
_computing_publication_material 'Bruker SHELXTL'
_computing_structure_refinement 'SHELXL-97 (Sheldrick, 1997)'
_computing_structure_solution 'SHELXS-97 (Sheldrick, 1990)'
_diffrn_ambient_temperature 100(2)
_diffrn_measured_fraction_theta_full 0.978
_diffrn_measured_fraction_theta_max 0.978
_diffrn_measurement_device_type 'CCD area detector'
_diffrn_measurement_method 'phi and omega scans'
_diffrn_radiation_monochromator graphite
_diffrn_radiation_source 'fine-focus sealed tube'
_diffrn_radiation_type MoK\a
_diffrn_radiation_wavelength 0.71073
_diffrn_reflns_av_R_equivalents 0.0374
_diffrn_reflns_av_sigmaI/netI 0.0293
_diffrn_reflns_limit_h_max 12
_diffrn_reflns_limit_h_min -12
_diffrn_reflns_limit_k_max 20
_diffrn_reflns_limit_k_min -20
_diffrn_reflns_limit_l_max 26
_diffrn_reflns_limit_l_min -26
_diffrn_reflns_number 26380
_diffrn_reflns_theta_full 28.28
_diffrn_reflns_theta_max 28.28
_diffrn_reflns_theta_min 1.64
_exptl_absorpt_coefficient_mu 0.077
_exptl_absorpt_correction_T_max 0.9700
_exptl_absorpt_correction_T_min 0.9627
_exptl_absorpt_correction_type none
_exptl_crystal_colour white
_exptl_crystal_density_diffrn 1.187
_exptl_crystal_density_method 'not measured'
_exptl_crystal_description block
_exptl_crystal_F_000 1168
_exptl_crystal_size_max 0.50
_exptl_crystal_size_mid 0.45
_exptl_crystal_size_min 0.40
_refine_diff_density_max 0.246
_refine_diff_density_min -0.163
_refine_diff_density_rms 0.037
_refine_ls_abs_structure_details 'Flack H D (1983), Acta Cryst. A39, 876-881'
_refine_ls_abs_structure_Flack -0.6(10)
_refine_ls_extinction_method none
_refine_ls_goodness_of_fit_ref 1.024
_refine_ls_hydrogen_treatment constr
_refine_ls_matrix_type full
_refine_ls_number_parameters 369
_refine_ls_number_reflns 4121
_refine_ls_number_restraints 0
_refine_ls_restrained_S_all 1.024
_refine_ls_R_factor_all 0.0415
_refine_ls_R_factor_gt 0.0355
_refine_ls_shift/su_max 0.004
_refine_ls_shift/su_mean 0.000
_refine_ls_structure_factor_coef Fsqd
_refine_ls_weighting_details 'calc w=1/[\s^2^(Fo^2^)+(0.0564P)^2^+0.0000P] where P=(Fo^2^+2Fc^2^)/3'
_refine_ls_weighting_scheme calc
_refine_ls_wR_factor_gt 0.0841
_refine_ls_wR_factor_ref 0.0861
_reflns_number_gt 3648
_reflns_number_total 4121
_reflns_threshold_expression >2sigma(I)
_cod_data_source_file b614618j.txt
_cod_data_source_block s2275m
_cod_depositor_comments
;
The following automatic conversions were performed:
'_symmetry_cell_setting' value 'Orthorhombic' changed to 'orthorhombic'
according to '/home/saulius/struct/CIF-dictionaries/cif_core.dic'
dictionary named 'cif_core.dic' version 2.4.1 from 2010-06-29.

Automatic conversion script
Id: cif_fix_enum 1527 2010-12-29 10:47:43Z saulius 
;
_cod_original_sg_symbol_H-M P2(1)2(1)2(1)
_cod_database_code 7101710

loop_
_symmetry_equiv_pos_as_xyz
'x, y, z'
'-x+1/2, -y, z+1/2'
'x+1/2, -y+1/2, -z'
'-x, y+1/2, -z+1/2'

loop_
_atom_site_label
_atom_site_type_symbol
_atom_site_fract_x
_atom_site_fract_y
_atom_site_fract_z
_atom_site_U_iso_or_equiv
_atom_site_adp_type
_atom_site_occupancy
_atom_site_symmetry_multiplicity
_atom_site_calc_flag
_atom_site_refinement_flags
C1 C 0.51783(19) 0.88957(11) 0.08683(8) 0.0223(4) Uani 1 1 d .
C2 C 0.5113(2) 0.81508(12) 0.05020(9) 0.0277(4) Uani 1 1 d .
H2 H 0.5924 0.7952 0.0277 0.033 Uiso 1 1 calc R
C3 C 0.3873(2) 0.76990(13) 0.04637(9) 0.0321(4) Uani 1 1 d .
H3 H 0.3840 0.7182 0.0224 0.039 Uiso 1 1 calc R
C4 C 0.2678(2) 0.80041(14) 0.07770(9) 0.0333(5) Uani 1 1 d .
H4 H 0.1825 0.7695 0.0753 0.040 Uiso 1 1 calc R
C5 C 0.2730(2) 0.87569(14) 0.11226(9) 0.0310(4) Uani 1 1 d .
H5 H 0.1906 0.8970 0.1328 0.037 Uiso 1 1 calc R
C6 C 0.39733(19) 0.92022(12) 0.11723(9) 0.0261(4) Uani 1 1 d .
H6 H 0.4004 0.9717 0.1414 0.031 Uiso 1 1 calc R
C7 C 0.6565(2) 1.01995(12) 0.06632(11) 0.0367(5) Uani 1 1 d .
H7A H 0.7238 1.0527 0.0926 0.055 Uiso 1 1 calc R
H7B H 0.5640 1.0469 0.0686 0.055 Uiso 1 1 calc R
H7C H 0.6878 1.0178 0.0200 0.055 Uiso 1 1 calc R
C8 C 0.77036(19) 0.89380(12) 0.10923(9) 0.0242(4) Uani 1 1 d .
C9 C 0.8648(2) 0.76013(12) 0.14815(10) 0.0309(4) Uani 1 1 d .
H9A H 0.8458 0.7225 0.1106 0.046 Uiso 1 1 calc R
H9B H 0.8649 0.7273 0.1894 0.046 Uiso 1 1 calc R
H9C H 0.9566 0.7870 0.1421 0.046 Uiso 1 1 calc R
C10 C 0.64647(17) 0.81565(10) 0.19902(8) 0.0179(3) Uani 1 1 d .
C11 C 0.56249(18) 0.74393(10) 0.19811(8) 0.0206(3) Uani 1 1 d .
H11 H 0.5772 0.7021 0.1650 0.025 Uiso 1 1 calc R
C12 C 0.45735(18) 0.73257(11) 0.24489(9) 0.0218(3) Uani 1 1 d .
H12 H 0.4017 0.6828 0.2443 0.026 Uiso 1 1 calc R
C13 C 0.43389(17) 0.79412(11) 0.29250(8) 0.0201(3) Uani 1 1 d .
H13 H 0.3593 0.7876 0.3234 0.024 Uiso 1 1 calc R
C14 C 0.51916(17) 0.86545(10) 0.29528(8) 0.0172(3) Uani 1 1 d .
C15 C 0.62691(17) 0.87610(10) 0.24898(8) 0.0166(3) Uani 1 1 d .
C16 C 0.71683(17) 0.95460(10) 0.25343(8) 0.0171(3) Uani 1 1 d .
C17 C 0.92463(18) 1.02580(11) 0.29787(9) 0.0225(4) Uani 1 1 d .
H17 H 1.0120 1.0074 0.3213 0.027 Uiso 1 1 calc R
C18 C 0.9713(2) 1.06651(13) 0.23319(10) 0.0312(4) Uani 1 1 d .
H18A H 1.0165 1.0240 0.2050 0.047 Uiso 1 1 calc R
H18B H 1.0380 1.1121 0.2427 0.047 Uiso 1 1 calc R
H18C H 0.8894 1.0898 0.2101 0.047 Uiso 1 1 calc R
C19 C 0.8499(2) 1.08735(11) 0.34438(10) 0.0287(4) Uani 1 1 d .
H19A H 0.7653 1.1091 0.3226 0.043 Uiso 1 1 calc R
H19B H 0.9128 1.1345 0.3550 0.043 Uiso 1 1 calc R
H19C H 0.8236 1.0580 0.3854 0.043 Uiso 1 1 calc R
C20 C 0.89153(18) 0.86875(11) 0.31639(9) 0.0216(4) Uani 1 1 d .
H20 H 0.8275 0.8224 0.3015 0.026 Uiso 1 1 calc R
C21 C 0.8848(2) 0.87219(13) 0.39220(9) 0.0289(4) Uani 1 1 d .
H21A H 0.9455 0.9177 0.4084 0.043 Uiso 1 1 calc R
H21B H 0.9166 0.8181 0.4106 0.043 Uiso 1 1 calc R
H21C H 0.7879 0.8829 0.4062 0.043 Uiso 1 1 calc R
C22 C 1.0390(2) 0.84662(12) 0.29266(11) 0.0322(4) Uani 1 1 d .
H22A H 1.0445 0.8538 0.2444 0.048 Uiso 1 1 calc R
H22B H 1.0602 0.7878 0.3042 0.048 Uiso 1 1 calc R
H22C H 1.1072 0.8841 0.3142 0.048 Uiso 1 1 calc R
C23 C 0.49789(16) 0.92941(10) 0.34998(8) 0.0179(3) Uani 1 1 d .
H23 H 0.5689 0.9756 0.3456 0.021 Uiso 1 1 calc R
C24 C 0.35983(18) 1.00952(10) 0.41603(8) 0.0199(3) Uani 1 1 d .
H24 H 0.4193 1.0613 0.4117 0.024 Uiso 1 1 calc R
C25 C 0.43887(18) 0.94432(11) 0.46019(8) 0.0203(3) Uani 1 1 d .
H25 H 0.5095 0.9747 0.4881 0.024 Uiso 1 1 calc R
C26 C 0.33180(19) 1.02067(11) 0.29486(8) 0.0223(4) Uani 1 1 d .
H26A H 0.4109 1.0596 0.2894 0.033 Uiso 1 1 calc R
H26B H 0.2455 1.0531 0.3023 0.033 Uiso 1 1 calc R
H26C H 0.3216 0.9863 0.2547 0.033 Uiso 1 1 calc R
C27 C 0.2154(2) 1.03572(12) 0.44003(9) 0.0249(4) Uani 1 1 d .
H27A H 0.1742 1.0757 0.4084 0.037 Uiso 1 1 calc R
H27B H 0.2235 1.0627 0.4837 0.037 Uiso 1 1 calc R
H27C H 0.1552 0.9857 0.4435 0.037 Uiso 1 1 calc R
C28 C 0.34687(18) 0.89134(11) 0.50438(8) 0.0209(3) Uani 1 1 d .
C29 C 0.2577(2) 0.82981(12) 0.47810(9) 0.0276(4) Uani 1 1 d .
H29 H 0.2595 0.8181 0.4319 0.033 Uiso 1 1 calc R
C30 C 0.1667(2) 0.78584(12) 0.51894(10) 0.0318(4) Uani 1 1 d .
H30 H 0.1062 0.7441 0.5008 0.038 Uiso 1 1 calc R
C31 C 0.1640(2) 0.80274(13) 0.58639(10) 0.0330(4) Uani 1 1 d .
H31 H 0.1005 0.7731 0.6144 0.040 Uiso 1 1 calc R
C32 C 0.2527(2) 0.86216(13) 0.61294(10) 0.0339(5) Uani 1 1 d .
H32 H 0.2513 0.8730 0.6593 0.041 Uiso 1 1 calc R
C33 C 0.3447(2) 0.90650(11) 0.57220(9) 0.0259(4) Uani 1 1 d .
H33 H 0.4063 0.9473 0.5909 0.031 Uiso 1 1 calc R
N1 N 0.64739(16) 0.93394(10) 0.09290(7) 0.0246(3) Uani 1 1 d .
N2 N 0.75649(15) 0.82491(9) 0.15158(7) 0.0219(3) Uani 1 1 d .
N3 N 0.84045(15) 0.94839(8) 0.28631(7) 0.0185(3) Uani 1 1 d .
N4 N 0.35756(14) 0.96567(8) 0.35173(7) 0.0176(3) Uani 1 1 d .
O1 O 0.88493(14) 0.91620(9) 0.08832(7) 0.0351(3) Uani 1 1 d .
O2 O 0.67221(13) 1.02129(7) 0.23024(6) 0.0223(3) Uani 1 1 d .
O3 O 0.51143(12) 0.89048(8) 0.41327(6) 0.0210(3) Uani 1 1 d .

loop_
_atom_site_aniso_label
_atom_site_aniso_U_11
_atom_site_aniso_U_22
_atom_site_aniso_U_33
_atom_site_aniso_U_23
_atom_site_aniso_U_13
_atom_site_aniso_U_12
C1 0.0257(9) 0.0245(9) 0.0168(8) 0.0056(7) -0.0022(7) 0.0025(7)
C2 0.0317(10) 0.0327(10) 0.0187(8) -0.0006(7) -0.0007(7) 0.0045(8)
C3 0.0426(11) 0.0322(10) 0.0216(9) -0.0004(8) -0.0084(8) -0.0041(9)
C4 0.0302(10) 0.0459(12) 0.0240(9) 0.0084(9) -0.0056(8) -0.0084(9)
C5 0.0269(9) 0.0445(12) 0.0217(8) 0.0076(9) 0.0021(8) 0.0029(9)
C6 0.0314(9) 0.0288(9) 0.0181(8) 0.0036(7) 0.0000(7) 0.0053(8)
C7 0.0414(12) 0.0295(10) 0.0393(11) 0.0128(9) -0.0003(10) -0.0011(9)
C8 0.0267(9) 0.0252(9) 0.0208(8) -0.0027(7) 0.0026(7) -0.0006(7)
C9 0.0296(10) 0.0305(10) 0.0326(10) -0.0036(8) 0.0047(8) 0.0115(8)
C10 0.0173(8) 0.0191(8) 0.0174(8) 0.0014(6) -0.0034(6) 0.0039(6)
C11 0.0261(8) 0.0166(8) 0.0191(8) -0.0021(6) -0.0047(7) 0.0028(7)
C12 0.0232(8) 0.0175(8) 0.0246(8) 0.0013(7) -0.0066(7) -0.0038(7)
C13 0.0181(8) 0.0223(8) 0.0198(8) 0.0026(7) -0.0007(7) -0.0007(7)
C14 0.0166(7) 0.0175(7) 0.0176(8) 0.0011(6) -0.0038(6) 0.0011(6)
C15 0.0159(7) 0.0169(7) 0.0170(7) 0.0015(6) -0.0042(6) 0.0007(6)
C16 0.0178(7) 0.0197(8) 0.0139(7) -0.0013(6) 0.0027(6) -0.0005(6)
C17 0.0201(8) 0.0222(9) 0.0251(9) 0.0006(7) -0.0032(7) -0.0048(7)
C18 0.0304(10) 0.0310(10) 0.0323(10) 0.0057(8) -0.0005(8) -0.0116(8)
C19 0.0274(9) 0.0254(9) 0.0335(10) -0.0055(8) -0.0046(8) -0.0029(8)
C20 0.0188(8) 0.0184(8) 0.0277(9) 0.0029(7) -0.0049(7) -0.0015(7)
C21 0.0245(9) 0.0335(10) 0.0286(10) 0.0092(8) -0.0077(8) -0.0054(8)
C22 0.0240(9) 0.0275(10) 0.0451(12) -0.0013(9) -0.0002(9) 0.0043(8)
C23 0.0174(8) 0.0191(8) 0.0172(7) 0.0005(7) -0.0008(6) -0.0027(6)
C24 0.0231(8) 0.0186(8) 0.0179(8) -0.0018(6) -0.0003(7) -0.0033(7)
C25 0.0188(8) 0.0252(9) 0.0168(8) -0.0029(7) -0.0011(7) -0.0021(7)
C26 0.0247(8) 0.0209(8) 0.0213(8) 0.0012(7) -0.0001(7) 0.0020(7)
C27 0.0276(9) 0.0261(9) 0.0210(8) -0.0029(7) 0.0006(7) 0.0050(8)
C28 0.0184(8) 0.0229(8) 0.0212(8) 0.0025(7) -0.0005(7) 0.0025(7)
C29 0.0287(10) 0.0301(9) 0.0239(9) 0.0031(8) -0.0023(8) -0.0050(8)
C30 0.0292(10) 0.0286(10) 0.0375(10) 0.0078(8) -0.0012(8) -0.0043(8)
C31 0.0319(10) 0.0310(10) 0.0360(10) 0.0133(9) 0.0113(9) 0.0046(9)
C32 0.0451(12) 0.0354(11) 0.0213(9) 0.0046(8) 0.0085(9) 0.0091(9)
C33 0.0304(9) 0.0258(9) 0.0216(8) 0.0003(7) 0.0004(7) 0.0036(8)
N1 0.0265(8) 0.0241(7) 0.0233(8) 0.0040(6) 0.0000(6) 0.0016(6)
N2 0.0205(7) 0.0232(7) 0.0219(7) -0.0003(6) 0.0017(6) 0.0057(6)
N3 0.0173(6) 0.0170(6) 0.0210(7) 0.0012(5) -0.0016(6) -0.0026(5)
N4 0.0183(7) 0.0182(6) 0.0164(6) -0.0003(6) 0.0009(6) -0.0004(5)
O1 0.0272(7) 0.0404(8) 0.0376(8) 0.0050(7) 0.0112(6) -0.0015(6)
O2 0.0228(6) 0.0200(6) 0.0242(6) 0.0033(5) -0.0022(5) 0.0004(5)
O3 0.0209(6) 0.0267(6) 0.0155(5) 0.0009(5) 0.0000(5) 0.0029(5)

loop_
_atom_type_symbol
_atom_type_description
_atom_type_scat_dispersion_real
_atom_type_scat_dispersion_imag
_atom_type_scat_source
C C 0.0033 0.0016 'International Tables Vol C Tables 4.2.6.8 and 6.1.1.4'
H H 0.0000 0.0000 'International Tables Vol C Tables 4.2.6.8 and 6.1.1.4'
N N 0.0061 0.0033 'International Tables Vol C Tables 4.2.6.8 and 6.1.1.4'
O O 0.0106 0.0060 'International Tables Vol C Tables 4.2.6.8 and 6.1.1.4'

loop_
_geom_angle_atom_site_label_1
_geom_angle_atom_site_label_2
_geom_angle_atom_site_label_3
_geom_angle
C6 C1 C2 119.50(17)
C6 C1 N1 120.42(16)
C2 C1 N1 120.08(16)
C3 C2 C1 120.36(18)
C3 C2 H2 119.8
C1 C2 H2 119.8
C2 C3 C4 119.71(18)
C2 C3 H3 120.1
C4 C3 H3 120.1
C5 C4 C3 119.96(19)
C5 C4 H4 120.0
C3 C4 H4 120.0
C4 C5 C6 120.49(19)
C4 C5 H5 119.8
C6 C5 H5 119.8
C5 C6 C1 119.92(18)
C5 C6 H6 120.0
C1 C6 H6 120.0
N1 C7 H7A 109.5
N1 C7 H7B 109.5
H7A C7 H7B 109.5
N1 C7 H7C 109.5
H7A C7 H7C 109.5
H7B C7 H7C 109.5
O1 C8 N1 123.07(17)
O1 C8 N2 121.56(17)
N1 C8 N2 115.37(15)
N2 C9 H9A 109.5
N2 C9 H9B 109.5
H9A C9 H9B 109.5
N2 C9 H9C 109.5
H9A C9 H9C 109.5
H9B C9 H9C 109.5
C11 C10 C15 119.39(15)
C11 C10 N2 119.92(15)
C15 C10 N2 120.60(15)
C12 C11 C10 120.88(15)
C12 C11 H11 119.6
C10 C11 H11 119.6
C13 C12 C11 119.72(15)
C13 C12 H12 120.1
C11 C12 H12 120.1
C12 C13 C14 120.26(15)
C12 C13 H13 119.9
C14 C13 H13 119.9
C13 C14 C15 120.00(15)
C13 C14 C23 119.64(14)
C15 C14 C23 120.33(14)
C14 C15 C10 119.67(15)
C14 C15 C16 118.43(14)
C10 C15 C16 121.88(14)
O2 C16 N3 123.26(15)
O2 C16 C15 119.11(14)
N3 C16 C15 117.53(14)
N3 C17 C18 111.95(15)
N3 C17 C19 111.76(14)
C18 C17 C19 113.07(16)
N3 C17 H17 106.5
C18 C17 H17 106.5
C19 C17 H17 106.5
C17 C18 H18A 109.5
C17 C18 H18B 109.5
H18A C18 H18B 109.5
C17 C18 H18C 109.5
H18A C18 H18C 109.5
H18B C18 H18C 109.5
C17 C19 H19A 109.5
C17 C19 H19B 109.5
H19A C19 H19B 109.5
C17 C19 H19C 109.5
H19A C19 H19C 109.5
H19B C19 H19C 109.5
N3 C20 C22 111.72(15)
N3 C20 C21 111.38(15)
C22 C20 C21 111.09(16)
N3 C20 H20 107.5
C22 C20 H20 107.5
C21 C20 H20 107.5
C20 C21 H21A 109.5
C20 C21 H21B 109.5
H21A C21 H21B 109.5
C20 C21 H21C 109.5
H21A C21 H21C 109.5
H21B C21 H21C 109.5
C20 C22 H22A 109.5
C20 C22 H22B 109.5
H22A C22 H22B 109.5
C20 C22 H22C 109.5
H22A C22 H22C 109.5
H22B C22 H22C 109.5
O3 C23 N4 103.44(12)
O3 C23 C14 110.60(13)
N4 C23 C14 113.90(13)
O3 C23 H23 109.6
N4 C23 H23 109.6
C14 C23 H23 109.6
N4 C24 C27 113.37(14)
N4 C24 C25 101.42(13)
C27 C24 C25 115.98(14)
N4 C24 H24 108.6
C27 C24 H24 108.6
C25 C24 H24 108.6
O3 C25 C28 109.66(14)
O3 C25 C24 104.35(12)
C28 C25 C24 115.18(14)
O3 C25 H25 109.1
C28 C25 H25 109.1
C24 C25 H25 109.1
N4 C26 H26A 109.5
N4 C26 H26B 109.5
H26A C26 H26B 109.5
N4 C26 H26C 109.5
H26A C26 H26C 109.5
H26B C26 H26C 109.5
C24 C27 H27A 109.5
C24 C27 H27B 109.5
H27A C27 H27B 109.5
C24 C27 H27C 109.5
H27A C27 H27C 109.5
H27B C27 H27C 109.5
C33 C28 C29 119.00(17)
C33 C28 C25 119.66(16)
C29 C28 C25 121.26(15)
C30 C29 C28 120.46(18)
C30 C29 H29 119.8
C28 C29 H29 119.8
C29 C30 C31 119.88(19)
C29 C30 H30 120.1
C31 C30 H30 120.1
C32 C31 C30 120.18(18)
C32 C31 H31 119.9
C30 C31 H31 119.9
C31 C32 C33 120.26(18)
C31 C32 H32 119.9
C33 C32 H32 119.9
C28 C33 C32 120.21(18)
C28 C33 H33 119.9
C32 C33 H33 119.9
C8 N1 C1 122.14(14)
C8 N1 C7 117.82(16)
C1 N1 C7 118.53(16)
C8 N2 C10 124.17(14)
C8 N2 C9 117.08(15)
C10 N2 C9 118.72(14)
C16 N3 C20 123.20(14)
C16 N3 C17 119.16(13)
C20 N3 C17 117.45(13)
C23 N4 C26 111.75(13)
C23 N4 C24 101.18(13)
C26 N4 C24 114.38(13)
C23 O3 C25 106.68(12)

loop_
_geom_bond_atom_site_label_1
_geom_bond_atom_site_label_2
_geom_bond_distance
C1 C6 1.388(2)
C1 C2 1.392(3)
C1 N1 1.425(2)
C2 C3 1.383(3)
C2 H2 0.9500
C3 C4 1.389(3)
C3 H3 0.9500
C4 C5 1.380(3)
C4 H4 0.9500
C5 C6 1.382(3)
C5 H5 0.9500
C6 H6 0.9500
C7 N1 1.465(2)
C7 H7A 0.9800
C7 H7B 0.9800
C7 H7C 0.9800
C8 O1 1.222(2)
C8 N1 1.373(2)
C8 N2 1.390(2)
C9 N2 1.456(2)
C9 H9A 0.9800
C9 H9B 0.9800
C9 H9C 0.9800
C10 C11 1.388(2)
C10 C15 1.401(2)
C10 N2 1.426(2)
C11 C12 1.387(3)
C11 H11 0.9500
C12 C13 1.385(2)
C12 H12 0.9500
C13 C14 1.392(2)
C13 H13 0.9500
C14 C15 1.397(2)
C14 C23 1.510(2)
C15 C16 1.511(2)
C16 O2 1.230(2)
C16 N3 1.355(2)
C17 N3 1.482(2)
C17 C18 1.520(3)
C17 C19 1.527(3)
C17 H17 1.0000
C18 H18A 0.9800
C18 H18B 0.9800
C18 H18C 0.9800
C19 H19A 0.9800
C19 H19B 0.9800
C19 H19C 0.9800
C20 N3 1.480(2)
C20 C22 1.525(3)
C20 C21 1.529(2)
C20 H20 1.0000
C21 H21A 0.9800
C21 H21B 0.9800
C21 H21C 0.9800
C22 H22A 0.9800
C22 H22B 0.9800
C22 H22C 0.9800
C23 O3 1.4215(19)
C23 N4 1.455(2)
C23 H23 1.0000
C24 N4 1.469(2)
C24 C27 1.516(2)
C24 C25 1.556(2)
C24 H24 1.0000
C25 O3 1.448(2)
C25 C28 1.504(2)
C25 H25 1.0000
C26 N4 1.459(2)
C26 H26A 0.9800
C26 H26B 0.9800
C26 H26C 0.9800
C27 H27A 0.9800
C27 H27B 0.9800
C27 H27C 0.9800
C28 C33 1.387(2)
C28 C29 1.396(2)
C29 C30 1.383(3)
C29 H29 0.9500
C30 C31 1.385(3)
C30 H30 0.9500
C31 C32 1.373(3)
C31 H31 0.9500
C32 C33 1.391(3)
C32 H32 0.9500
C33 H33 0.9500

loop_
_geom_torsion_atom_site_label_1
_geom_torsion_atom_site_label_2
_geom_torsion_atom_site_label_3
_geom_torsion_atom_site_label_4
_geom_torsion
C6 C1 C2 C3 -2.8(3)
N1 C1 C2 C3 177.34(16)
C1 C2 C3 C4 1.9(3)
C2 C3 C4 C5 0.2(3)
C3 C4 C5 C6 -1.4(3)
C4 C5 C6 C1 0.5(3)
C2 C1 C6 C5 1.6(3)
N1 C1 C6 C5 -178.54(16)
C15 C10 C11 C12 1.7(2)
N2 C10 C11 C12 178.25(15)
C10 C11 C12 C13 1.2(3)
C11 C12 C13 C14 -2.7(2)
C12 C13 C14 C15 1.5(2)
C12 C13 C14 C23 -176.31(15)
C13 C14 C15 C10 1.4(2)
C23 C14 C15 C10 179.18(14)
C13 C14 C15 C16 179.71(14)
C23 C14 C15 C16 -2.5(2)
C11 C10 C15 C14 -3.0(2)
N2 C10 C15 C14 -179.50(14)
C11 C10 C15 C16 178.78(15)
N2 C10 C15 C16 2.3(2)
C14 C15 C16 O2 -80.4(2)
C10 C15 C16 O2 97.90(19)
C14 C15 C16 N3 96.17(18)
C10 C15 C16 N3 -85.58(19)
C13 C14 C23 O3 57.57(19)
C15 C14 C23 O3 -120.19(15)
C13 C14 C23 N4 -58.4(2)
C15 C14 C23 N4 123.81(16)
N4 C24 C25 O3 19.52(16)
C27 C24 C25 O3 142.79(14)
N4 C24 C25 C28 -100.75(16)
C27 C24 C25 C28 22.5(2)
O3 C25 C28 C33 135.64(16)
C24 C25 C28 C33 -107.05(18)
O3 C25 C28 C29 -47.7(2)
C24 C25 C28 C29 69.6(2)
C33 C28 C29 C30 1.2(3)
C25 C28 C29 C30 -175.42(17)
C28 C29 C30 C31 -0.1(3)
C29 C30 C31 C32 -0.9(3)
C30 C31 C32 C33 0.8(3)
C29 C28 C33 C32 -1.4(3)
C25 C28 C33 C32 175.34(17)
C31 C32 C33 C28 0.4(3)
O1 C8 N1 C1 147.18(18)
N2 C8 N1 C1 -32.7(2)
O1 C8 N1 C7 -18.6(3)
N2 C8 N1 C7 161.56(16)
C6 C1 N1 C8 132.40(18)
C2 C1 N1 C8 -47.7(2)
C6 C1 N1 C7 -62.0(2)
C2 C1 N1 C7 117.93(19)
O1 C8 N2 C10 152.10(18)
N1 C8 N2 C10 -28.0(2)
O1 C8 N2 C9 -25.7(3)
N1 C8 N2 C9 154.17(16)
C11 C10 N2 C8 124.58(18)
C15 C10 N2 C8 -58.9(2)
C11 C10 N2 C9 -57.6(2)
C15 C10 N2 C9 118.86(17)
O2 C16 N3 C20 177.63(16)
C15 C16 N3 C20 1.3(2)
O2 C16 N3 C17 2.7(2)
C15 C16 N3 C17 -173.67(14)
C22 C20 N3 C16 126.45(17)
C21 C20 N3 C16 -108.67(17)
C22 C20 N3 C17 -58.54(19)
C21 C20 N3 C17 66.35(19)
C18 C17 N3 C16 -62.2(2)
C19 C17 N3 C16 65.8(2)
C18 C17 N3 C20 122.57(17)
C19 C17 N3 C20 -109.42(17)
O3 C23 N4 C26 170.64(12)
C14 C23 N4 C26 -69.25(17)
O3 C23 N4 C24 48.51(14)
C14 C23 N4 C24 168.62(13)
C27 C24 N4 C23 -165.62(14)
C25 C24 N4 C23 -40.58(15)
C27 C24 N4 C26 74.10(18)
C25 C24 N4 C26 -160.87(14)
N4 C23 O3 C25 -36.07(15)
C14 C23 O3 C25 -158.41(13)
C28 C25 O3 C23 133.63(14)
C24 C25 O3 C23 9.73(16)

loop_
_cod_related_entry_id
_cod_related_entry_database
_cod_related_entry_code
1 ChemSpider 21198132
